data_7155329
loop_
_publ_author_name
'Adiraju, Venkata A. K.'
'Ferrence, Gregory M.'
'Lash, Timothy D.'

_publ_section_title
;
 Regioselective oxidation and metalation of meso-unsubstituted
 azuliporphyrins.
;
_journal_issue 44
_journal_name_full 'Organic &amp; biomolecular chemistry'
_journal_page_first 10523
_journal_page_last 10533
_journal_paper_doi 10.1039/c6ob02052f
_journal_volume 14
_journal_year 2016
_chemical_formula_moiety 'C40 H43 N3 O Pd'
_chemical_formula_sum 'C40 H43 N3 O Pd'
_chemical_formula_weight 688.17
_chemical_name_systematic
'[2^3^-<i>tert</i>-Butyl-8,12,13,17-tetraethyl-7,18-dimethyl-21-oxyazuliporphyrinato]palladium(ii)'
_space_group_IT_number 2
_symmetry_cell_setting triclinic
_symmetry_Int_Tables_number 2
_symmetry_space_group_name_Hall '-P 1'
_symmetry_space_group_name_H-M 'P -1'
_atom_sites_solution_hydrogens geom
_atom_sites_solution_primary iterative
_atom_sites_solution_secondary iterative
_audit_conform_dict_location ftp://ftp.iucr.org/pub/cif_core.dic
_audit_conform_dict_name cif_core.dic
_audit_conform_dict_version 2.4.3
_audit_creation_date 2016-07-26T15:53:15-00:00
_audit_creation_method 'WinGX routine CIF_UPDATE'
_audit_update_record
;
2016-07-27 deposited with the CCDC.
2016-10-18 downloaded from the CCDC.
;
_cell_angle_alpha 94.893(4)
_cell_angle_beta 114.886(3)
_cell_angle_gamma 110.418(3)
_cell_formula_units_Z 2
_cell_length_a 11.5534(7)
_cell_length_b 12.8890(8)
_cell_length_c 13.1228(8)
_cell_measurement_reflns_used 9883
_cell_measurement_temperature 100(2)
_cell_measurement_theta_max 29.1
_cell_measurement_theta_min 2.38
_cell_volume 1598.20(19)
_computing_cell_refinement 'APEX2 & SAINT (Bruker, 2013)'
_computing_data_collection 'APEX2 (Bruker, 2014)'
_computing_data_reduction SAINT
_computing_molecular_graphics 'ORTEP-3 for Windows (Farrugia, 2012)'
_computing_publication_material 'WinGX publication routines (Farrugia, 2012)'
_computing_structure_refinement 'SHELXL-2014/7 (Sheldrick, 2015)'
_computing_structure_solution 'SUPERFLIP (Palatinus & Chapuis,2007)'
_diffrn_ambient_temperature 100(2)
_diffrn_measured_fraction_theta_full 1
_diffrn_measured_fraction_theta_max 0.946
_diffrn_measurement_details
;
A total of 3672 frames were collected.  
The total exposure time was 30.60 hours.
;
_diffrn_measurement_device_type 'Bruker APEX-II CCD diffractometer'
_diffrn_measurement_method '\f and \w scans'
_diffrn_radiation_monochromator graphite
_diffrn_radiation_probe x-ray
_diffrn_radiation_source 'sealed tube'
_diffrn_radiation_type MoK\a
_diffrn_radiation_wavelength 0.71073
_diffrn_reflns_av_R_equivalents 0.0447
_diffrn_reflns_av_unetI/netI 0.0367
_diffrn_reflns_Laue_measured_fraction_full 1
_diffrn_reflns_Laue_measured_fraction_max 0.946
_diffrn_reflns_limit_h_max 16
_diffrn_reflns_limit_h_min -17
_diffrn_reflns_limit_k_max 18
_diffrn_reflns_limit_k_min -18
_diffrn_reflns_limit_l_max 19
_diffrn_reflns_limit_l_min -19
_diffrn_reflns_number 64514
_diffrn_reflns_point_group_measured_fraction_full 1
_diffrn_reflns_point_group_measured_fraction_max 0.946
_diffrn_reflns_theta_full 25.242
_diffrn_reflns_theta_max 32.344
_diffrn_reflns_theta_min 1.752
_diffrn_standards_number 0
_exptl_absorpt_coefficient_mu 0.618
_exptl_absorpt_correction_T_max 0.7436
_exptl_absorpt_correction_T_min 0.7000
_exptl_absorpt_correction_type multi-scan
_exptl_absorpt_process_details 'Apex2 v2014.7-1 (Bruker, 2014)'
_exptl_crystal_colour green
_exptl_crystal_density_diffrn 1.43
_exptl_crystal_density_method 'not measured'
_exptl_crystal_description plate
_exptl_crystal_F_000 716
_exptl_crystal_recrystallization_method 'Re-crystallisation from solvent'
_exptl_crystal_size_max 0.2
_exptl_crystal_size_mid 0.075
_exptl_crystal_size_min 0.015
_refine_diff_density_max 1.863
_refine_diff_density_min -1.526
_refine_diff_density_rms 0.095
_refine_ls_extinction_method none
_refine_ls_goodness_of_fit_ref 1.068
_refine_ls_hydrogen_treatment constr
_refine_ls_matrix_type full
_refine_ls_number_constraints 0
_refine_ls_number_parameters 618
_refine_ls_number_reflns 10801
_refine_ls_number_restraints 39
_refine_ls_restrained_S_all 1.066
_refine_ls_R_factor_all 0.0538
_refine_ls_R_factor_gt 0.038
_refine_ls_shift/su_max 0.001
_refine_ls_shift/su_mean 0
_refine_ls_structure_factor_coef Fsqd
_refine_ls_weighting_details 'w=1/[\s^2^(Fo^2^)+(0.0399P)^2^+1.6280P] where P=(Fo^2^+2Fc^2^)/3'
_refine_ls_weighting_scheme calc
_refine_ls_wR_factor_ref 0.0957
_reflns_number_gt 8910
_reflns_number_total 10801
_reflns_threshold_expression 'I > 2\s(I)'
_cod_data_source_file c6ob02052f3.cif
_cod_data_source_block shelx
_cod_depositor_comments 'Adding full bibliography for 7155327--7155329.cif.'
_cod_original_cell_volume 1598.20(18)
_cod_database_code 7155329
_shelx_space_group_comment
;
The symmetry employed for this shelxl refinement is uniquely defined
by the following loop, which should always be used as a source of
symmetry information in preference to the above space-group names.
        They are only intended as comments.
;
_shelx_estimated_absorpt_t_min 0.886
_shelx_estimated_absorpt_t_max 0.991

loop_
_symmetry_equiv_pos_as_xyz
'x, y, z'
'-x, -y, -z'

loop_
_atom_site_label
_atom_site_fract_x
_atom_site_fract_y
_atom_site_fract_z
_atom_site_U_iso_or_equiv
_atom_site_adp_type
_atom_site_calc_flag
_atom_site_occupancy
_atom_site_disorder_assembly
_atom_site_disorder_group
_atom_site_type_symbol
O25 0.20718(15) 0.08616(12) 0.32816(12) 0.0194(3) Uani d 1 . . O
Pd1 0.33024(2) 0.24648(2) 0.43233(2) 0.01957(5) Uani d 1 . . Pd
C21 0.1181(2) 0.11068(17) 0.24528(17) 0.0179(3) Uani d 1 . . C
N22 0.43915(17) 0.27045(15) 0.34378(16) 0.0216(3) Uani d 1 . . N
N24 0.1992(2) 0.22286(18) 0.50018(15) 0.0254(4) Uani d 1 . . N
C1 -0.0117(2) 0.10439(17) 0.23469(17) 0.0180(3) Uani d 1 . . C
C2 -0.0936(2) 0.10721(16) 0.11877(16) 0.0170(3) Uani d 1 . . C
C2A -0.2285(2) 0.10269(18) 0.07080(17) 0.0210(4) Uani d 1 . . C
H2A -0.2667 0.0984 0.1226 0.025 Uiso calc 1 . . H
C2B -0.3168(2) 0.10346(19) -0.04110(18) 0.0222(4) Uani d 1 . . C
H2B -0.4063 0.0974 -0.0534 0.027 Uiso calc 1 . . H
C2C -0.2963(2) 0.11169(18) -0.13849(17) 0.0206(4) Uani d 1 . . C
C3 -0.0059(2) 0.12396(16) 0.06155(17) 0.0173(3) Uani d 1 . . C
C3A -0.0447(2) 0.13203(17) -0.05257(17) 0.0198(4) Uani d 1 . . C
H3A 0.0272 0.1455 -0.0739 0.024 Uiso calc 1 . . H
C3B -0.1715(2) 0.12355(18) -0.13972(17) 0.0218(4) Uani d 1 . . C
H3B -0.1744 0.1262 -0.2128 0.026 Uiso calc 1 . . H
C4 0.1276(2) 0.13279(17) 0.14381(17) 0.0181(3) Uani d 1 . . C
C5 0.2532(2) 0.16428(17) 0.13603(19) 0.0206(4) Uani d 1 . . C
H5 0.2418 0.1429 0.0601 0.025 Uiso calc 1 . . H
C6 0.3902(2) 0.22231(18) 0.2255(2) 0.0219(4) Uani d 1 . . C
C7 0.5053(12) 0.2610(11) 0.1910(7) 0.0180(16) Uani d 0.557(5) A 1 C
C31 0.4927(9) 0.2252(8) 0.0759(6) 0.0230(13) Uani d 0.557(5) A 1 C
H31A 0.5866 0.2549 0.0823 0.034 Uiso calc 0.557(5) A 1 H
H31B 0.4347 0.2559 0.0203 0.034 Uiso calc 0.557(5) A 1 H
H31C 0.4483 0.141 0.0484 0.034 Uiso calc 0.557(5) A 1 H
C8 0.6196(10) 0.3357(13) 0.2894(8) 0.0214(18) Uani d 0.557(5) A 1 C
C32 0.7669(7) 0.4045(7) 0.3092(5) 0.0229(12) Uani d 0.557(5) A 1 C
H32A 0.8031 0.4841 0.3556 0.027 Uiso calc 0.557(5) A 1 H
H32B 0.7632 0.408 0.2329 0.027 Uiso calc 0.557(5) A 1 H
C33 0.8682(8) 0.3526(8) 0.3727(6) 0.0328(15) Uani d 0.557(5) A 1 C
H33A 0.962 0.3999 0.3836 0.049 Uiso calc 0.557(5) A 1 H
H33B 0.8738 0.3504 0.4491 0.049 Uiso calc 0.557(5) A 1 H
H33C 0.8339 0.2743 0.3263 0.049 Uiso calc 0.557(5) A 1 H
C9 0.5781(11) 0.3439(10) 0.3794(8) 0.0148(14) Uani d 0.557(5) A 1 C
C10 0.6643(10) 0.4198(10) 0.4906(8) 0.0169(13) Uani d 0.557(5) A 1 C
H10 0.7605 0.4629 0.5121 0.02 Uiso calc 0.557(5) A 1 H
N23 0.4902(8) 0.3859(8) 0.5580(7) 0.0134(11) Uani d 0.557(5) A 1 N
C11 0.6239(7) 0.4387(8) 0.5724(6) 0.0147(14) Uani d 0.557(5) A 1 C
C12 0.7156(7) 0.5162(7) 0.6918(6) 0.0186(11) Uani d 0.557(5) A 1 C
C34 0.8706(6) 0.5895(5) 0.7398(5) 0.0285(12) Uani d 0.557(5) A 1 C
H34A 0.9023 0.6544 0.8059 0.034 Uiso calc 0.557(5) A 1 H
H34B 0.8856 0.6223 0.6785 0.034 Uiso calc 0.557(5) A 1 H
C35 0.9611(8) 0.5233(9) 0.7819(7) 0.0435(18) Uani d 0.557(5) A 1 C
H35A 1.0605 0.5754 0.8121 0.065 Uiso calc 0.557(5) A 1 H
H35B 0.9487 0.4922 0.844 0.065 Uiso calc 0.557(5) A 1 H
H35C 0.932 0.46 0.7166 0.065 Uiso calc 0.557(5) A 1 H
C7A 0.5172(16) 0.2656(16) 0.2200(9) 0.020(2) Uani d 0.443(5) A 2 C
C31A 0.5191(12) 0.2274(13) 0.1102(7) 0.031(2) Uani d 0.443(5) A 2 C
H31D 0.452 0.2443 0.0458 0.046 Uiso calc 0.443(5) A 2 H
H31E 0.4925 0.1445 0.0923 0.046 Uiso calc 0.443(5) A 2 H
H31F 0.6141 0.2685 0.1205 0.046 Uiso calc 0.443(5) A 2 H
C8A 0.6276(11) 0.3426(16) 0.3198(9) 0.019(2) Uani d 0.443(5) A 2 C
C32A 0.7777(9) 0.4100(9) 0.3486(7) 0.0245(16) Uani d 0.443(5) A 2 C
H32C 0.8122 0.4889 0.3959 0.029 Uiso calc 0.443(5) A 2 H
H32D 0.781 0.4161 0.275 0.029 Uiso calc 0.443(5) A 2 H
C33A 0.8765(11) 0.3578(10) 0.4149(7) 0.0300(17) Uani d 0.443(5) A 2 C
H33D 0.9723 0.4062 0.4307 0.045 Uiso calc 0.443(5) A 2 H
H33E 0.8761 0.3533 0.489 0.045 Uiso calc 0.443(5) A 2 H
H33F 0.8448 0.2804 0.3679 0.045 Uiso calc 0.443(5) A 2 H
C9A 0.5767(17) 0.3466(16) 0.4047(11) 0.021(2) Uani d 0.443(5) A 2 C
C10A 0.6524(13) 0.4238(12) 0.5159(9) 0.018(2) Uani d 0.443(5) A 2 C
H10A 0.748 0.473 0.5405 0.021 Uiso calc 0.443(5) A 2 H
N23A 0.4704(12) 0.3740(11) 0.5748(10) 0.0172(16) Uani d 0.443(5) A 2 N
C11A 0.6046(11) 0.4364(11) 0.5935(9) 0.0189(18) Uani d 0.443(5) A 2 C
C12A 0.6907(8) 0.5095(8) 0.7152(7) 0.0216(17) Uani d 0.443(5) A 2 C
C34A 0.8443(8) 0.5909(6) 0.7669(7) 0.0297(15) Uani d 0.443(5) A 2 C
H34C 0.8685 0.654 0.8314 0.036 Uiso calc 0.443(5) A 2 H
H34D 0.8591 0.6255 0.7064 0.036 Uiso calc 0.443(5) A 2 H
C35A 0.9425(11) 0.5334(10) 0.8130(9) 0.041(2) Uani d 0.443(5) A 2 C
H35D 1.0403 0.5904 0.8453 0.062 Uiso calc 0.443(5) A 2 H
H35E 0.9302 0.5006 0.8744 0.062 Uiso calc 0.443(5) A 2 H
H35F 0.9207 0.472 0.7493 0.062 Uiso calc 0.443(5) A 2 H
C13 0.6374(6) 0.5014(5) 0.7466(5) 0.0159(11) Uani d 0.557(5) A 1 C
C36 0.6845(6) 0.5529(5) 0.8715(5) 0.0255(11) Uani d 0.557(5) A 1 C
H36A 0.6112 0.5733 0.8756 0.031 Uiso calc 0.557(5) A 1 H
H36B 0.7718 0.6248 0.9025 0.031 Uiso calc 0.557(5) A 1 H
C37 0.7123(10) 0.4733(9) 0.9481(7) 0.0401(19) Uani d 0.557(5) A 1 C
H37A 0.7427 0.5116 1.0285 0.06 Uiso calc 0.557(5) A 1 H
H37B 0.6257 0.4026 0.9191 0.06 Uiso calc 0.557(5) A 1 H
H37C 0.7864 0.4541 0.9461 0.06 Uiso calc 0.557(5) A 1 H
C14 0.4948(7) 0.4173(6) 0.6624(6) 0.0141(11) Uani d 0.557(5) A 1 C
C15 0.3843(7) 0.3758(5) 0.6851(5) 0.0171(12) Uani d 0.557(5) A 1 C
H15 0.4013 0.4087 0.7605 0.02 Uiso calc 0.557(5) A 1 H
C16 0.2487(7) 0.2897(5) 0.6088(7) 0.0169(11) Uani d 0.557(5) A 1 C
C13A 0.6073(9) 0.4877(8) 0.7653(7) 0.0232(16) Uani d 0.443(5) A 2 C
C36A 0.6449(9) 0.5375(7) 0.8879(6) 0.0292(15) Uani d 0.443(5) A 2 C
H36C 0.5659 0.5516 0.8877 0.035 Uiso calc 0.443(5) A 2 H
H36D 0.7287 0.6124 0.9211 0.035 Uiso calc 0.443(5) A 2 H
C37A 0.6758(12) 0.4588(10) 0.9640(9) 0.036(2) Uani d 0.443(5) A 2 C
H37D 0.6999 0.4944 1.0435 0.055 Uiso calc 0.443(5) A 2 H
H37E 0.5925 0.3851 0.9322 0.055 Uiso calc 0.443(5) A 2 H
H37F 0.7552 0.4458 0.9657 0.055 Uiso calc 0.443(5) A 2 H
C14A 0.4678(9) 0.4002(9) 0.6773(8) 0.0183(17) Uani d 0.443(5) A 2 C
C15A 0.3581(10) 0.3454(7) 0.6952(8) 0.0208(16) Uani d 0.443(5) A 2 C
H15A 0.3716 0.3699 0.7714 0.025 Uiso calc 0.443(5) A 2 H
C16A 0.2265(10) 0.2568(7) 0.6152(8) 0.0188(15) Uani d 0.443(5) A 2 C
C17 0.1317(5) 0.2520(5) 0.6345(4) 0.0182(9) Uani d 0.557(5) A 1 C
C38 0.1453(5) 0.2930(4) 0.7506(3) 0.0238(9) Uani d 0.557(5) A 1 C
H38A 0.0503 0.2734 0.7421 0.029 Uiso calc 0.557(5) A 1 H
H38B 0.1986 0.3778 0.779 0.029 Uiso calc 0.557(5) A 1 H
C39 0.2210(5) 0.2386(4) 0.8404(3) 0.0278(9) Uani d 0.557(5) A 1 C
H39A 0.2282 0.2672 0.9154 0.042 Uiso calc 0.557(5) A 1 H
H39B 0.1675 0.1547 0.8131 0.042 Uiso calc 0.557(5) A 1 H
H39C 0.3157 0.2591 0.85 0.042 Uiso calc 0.557(5) A 1 H
C18 0.0146(5) 0.1726(5) 0.5346(5) 0.0161(10) Uani d 0.557(5) A 1 C
C40 -0.1294(7) 0.1120(6) 0.5167(7) 0.0276(14) Uani d 0.557(5) A 1 C
H40A -0.1386 0.1505 0.5787 0.041 Uiso calc 0.557(5) A 1 H
H40B -0.1481 0.0322 0.5189 0.041 Uiso calc 0.557(5) A 1 H
H40C -0.1973 0.1128 0.4407 0.041 Uiso calc 0.557(5) A 1 H
C17A 0.1073(7) 0.2043(6) 0.6343(5) 0.0237(12) Uani d 0.443(5) A 2 C
C38A 0.1080(7) 0.2257(6) 0.7498(5) 0.0317(13) Uani d 0.443(5) A 2 C
H38C 0.2059 0.2556 0.8144 0.038 Uiso calc 0.443(5) A 2 H
H38D 0.0516 0.1522 0.758 0.038 Uiso calc 0.443(5) A 2 H
C39A 0.0471(7) 0.3120(5) 0.7584(5) 0.0343(14) Uani d 0.443(5) A 2 C
H39D 0.0488 0.3242 0.8339 0.051 Uiso calc 0.443(5) A 2 H
H39E 0.1038 0.3853 0.7516 0.051 Uiso calc 0.443(5) A 2 H
H39F -0.0504 0.2819 0.6952 0.051 Uiso calc 0.443(5) A 2 H
C18A -0.0048(9) 0.1319(6) 0.5292(7) 0.0245(17) Uani d 0.443(5) A 2 C
C40A -0.1516(9) 0.0685(7) 0.5052(9) 0.0267(17) Uani d 0.443(5) A 2 C
H40D -0.1521 0.0579 0.5781 0.04 Uiso calc 0.443(5) A 2 H
H40E -0.1943 -0.0069 0.4496 0.04 Uiso calc 0.443(5) A 2 H
H40F -0.2057 0.1123 0.4719 0.04 Uiso calc 0.443(5) A 2 H
C19 0.0531(2) 0.1539(2) 0.44647(18) 0.0258(4) Uani d 1 . . C
C20 -0.0416(2) 0.10527(19) 0.32866(18) 0.0215(4) Uani d 1 . . C
H20 -0.1382 0.068 0.3085 0.026 Uiso calc 1 . . H
C26 -0.4162(2) 0.1064(2) -0.25404(18) 0.0251(4) Uani d 1 . . C
C27 -0.5383(3) 0.1156(3) -0.2400(2) 0.0363(6) Uani d 1 . . C
H27A -0.6115 0.1118 -0.3157 0.055 Uiso calc 1 . . H
H27B -0.5781 0.0519 -0.2115 0.055 Uiso calc 1 . . H
H27C -0.503 0.1889 -0.184 0.055 Uiso calc 1 . . H
C28 -0.4743(2) -0.0095(2) -0.34276(18) 0.0258(4) Uani d 1 . . C
H28A -0.3976 -0.0166 -0.3526 0.039 Uiso calc 1 . . H
H28B -0.5144 -0.0728 -0.3139 0.039 Uiso calc 1 . . H
H28C -0.5477 -0.0127 -0.418 0.039 Uiso calc 1 . . H
C29 -0.3614(3) 0.2043(2) -0.3051(3) 0.0411(6) Uani d 1 . . C
H29A -0.2833 0.2003 -0.3148 0.062 Uiso calc 1 . . H
H29B -0.4378 0.1961 -0.3811 0.062 Uiso calc 1 . . H
H29C -0.3282 0.2788 -0.2517 0.062 Uiso calc 1 . . H

loop_
_atom_site_aniso_label
_atom_site_aniso_U_11
_atom_site_aniso_U_22
_atom_site_aniso_U_33
_atom_site_aniso_U_12
_atom_site_aniso_U_13
_atom_site_aniso_U_23
O25 0.0179(6) 0.0204(7) 0.0190(7) 0.0083(5) 0.0082(6) 0.0044(5)
Pd1 0.01599(7) 0.02075(8) 0.01730(7) 0.00962(5) 0.00325(5) 0.00176(5)
C21 0.0158(8) 0.0182(8) 0.0165(8) 0.0043(7) 0.0082(7) 0.0017(7)
N22 0.0143(7) 0.0196(8) 0.0280(9) 0.0076(6) 0.0074(7) 0.0064(7)
N24 0.0227(8) 0.0396(11) 0.0141(8) 0.0190(8) 0.0051(7) 0.0031(7)
C1 0.0153(8) 0.0200(9) 0.0160(8) 0.0051(7) 0.0075(7) 0.0027(7)
C2 0.0154(8) 0.0179(8) 0.0145(8) 0.0036(7) 0.0078(7) 0.0013(7)
C2A 0.0162(8) 0.0276(10) 0.0176(9) 0.0069(8) 0.0093(7) 0.0033(8)
C2B 0.0182(9) 0.0272(10) 0.0197(9) 0.0097(8) 0.0082(8) 0.0038(8)
C2C 0.0233(9) 0.0218(9) 0.0170(9) 0.0119(8) 0.0083(8) 0.0043(7)
C3 0.0171(8) 0.0168(8) 0.0171(8) 0.0050(7) 0.0098(7) 0.0025(7)
C3A 0.0218(9) 0.0220(9) 0.0191(9) 0.0088(8) 0.0133(8) 0.0051(7)
C3B 0.0255(10) 0.0269(10) 0.0156(8) 0.0125(8) 0.0110(8) 0.0055(8)
C4 0.0167(8) 0.0186(8) 0.0186(9) 0.0061(7) 0.0096(7) 0.0036(7)
C5 0.0199(9) 0.0218(9) 0.0253(10) 0.0092(7) 0.0149(8) 0.0072(8)
C6 0.0178(9) 0.0208(9) 0.0314(11) 0.0096(7) 0.0143(8) 0.0083(8)
C7 0.017(3) 0.022(2) 0.020(4) 0.008(2) 0.013(3) 0.009(3)
C31 0.024(3) 0.036(3) 0.024(3) 0.017(2) 0.019(3) 0.014(3)
C8 0.019(3) 0.021(3) 0.031(4) 0.011(2) 0.016(3) 0.009(4)
C32 0.018(2) 0.029(2) 0.027(3) 0.0089(17) 0.015(3) 0.012(3)
C33 0.018(2) 0.040(3) 0.042(4) 0.013(2) 0.015(3) 0.011(4)
C9 0.010(2) 0.013(2) 0.018(3) 0.0036(16) 0.005(2) 0.006(3)
C10 0.011(2) 0.017(2) 0.024(4) 0.0063(16) 0.010(2) 0.005(3)
N23 0.014(2) 0.014(2) 0.011(2) 0.0053(19) 0.0056(16) 0.0045(17)
C11 0.009(2) 0.0132(18) 0.017(3) 0.0041(16) 0.0029(19) 0.002(2)
C12 0.019(2) 0.014(2) 0.021(3) 0.0052(17) 0.0088(18) 0.0059(19)
C34 0.017(2) 0.021(2) 0.027(3) -0.0057(16) 0.0074(18) -0.0077(19)
C35 0.019(3) 0.060(4) 0.040(4) 0.014(2) 0.007(2) 0.014(3)
C7A 0.027(4) 0.032(4) 0.016(5) 0.019(3) 0.016(4) 0.014(4)
C31A 0.022(4) 0.053(4) 0.022(4) 0.017(3) 0.011(4) 0.019(4)
C8A 0.012(3) 0.019(3) 0.026(5) 0.008(2) 0.007(3) 0.009(4)
C32A 0.020(3) 0.034(3) 0.026(4) 0.010(2) 0.016(3) 0.015(4)
C33A 0.018(3) 0.038(4) 0.035(4) 0.014(2) 0.013(4) 0.011(4)
C9A 0.026(3) 0.026(4) 0.027(5) 0.018(3) 0.020(4) 0.015(4)
C10A 0.013(3) 0.015(2) 0.024(5) 0.007(2) 0.008(3) 0.002(3)
N23A 0.018(3) 0.019(3) 0.018(4) 0.009(3) 0.010(2) 0.011(2)
C11A 0.027(4) 0.017(3) 0.026(4) 0.015(3) 0.018(3) 0.012(3)
C12A 0.022(4) 0.013(2) 0.019(4) 0.002(3) 0.005(3) 0.005(3)
C34A 0.031(4) 0.022(3) 0.032(4) 0.008(2) 0.014(3) 0.005(2)
C35A 0.023(4) 0.048(4) 0.042(5) 0.012(3) 0.010(3) 0.010(4)
C13 0.017(3) 0.011(2) 0.013(2) 0.0017(19) 0.0047(17) 0.0020(17)
C36 0.025(2) 0.022(2) 0.021(2) 0.007(2) 0.0073(18) -0.0008(17)
C37 0.051(5) 0.042(4) 0.018(3) 0.018(4) 0.011(3) 0.001(2)
C14 0.014(2) 0.017(2) 0.015(2) 0.0091(19) 0.0075(17) 0.0069(17)
C15 0.023(3) 0.015(3) 0.010(2) 0.009(2) 0.0044(18) 0.0030(17)
C16 0.020(2) 0.019(3) 0.018(2) 0.011(2) 0.0116(17) 0.010(2)
C13A 0.032(4) 0.020(3) 0.026(3) 0.014(3) 0.018(3) 0.014(2)
C36A 0.038(4) 0.024(3) 0.017(3) 0.010(3) 0.010(3) -0.001(2)
C37A 0.048(6) 0.030(4) 0.018(4) 0.015(4) 0.007(3) 0.006(3)
C14A 0.022(4) 0.024(4) 0.016(3) 0.012(3) 0.013(2) 0.009(2)
C15A 0.028(4) 0.024(4) 0.019(3) 0.016(3) 0.013(2) 0.012(3)
C16A 0.024(4) 0.022(4) 0.013(2) 0.013(3) 0.008(2) 0.009(3)
C17 0.022(2) 0.022(2) 0.0129(16) 0.0115(19) 0.0081(15) 0.0055(18)
C38 0.0253(19) 0.031(2) 0.0159(17) 0.0131(17) 0.0107(15) 0.0046(16)
C39 0.035(2) 0.035(2) 0.0172(17) 0.0156(18) 0.0153(16) 0.0110(16)
C18 0.0159(19) 0.026(3) 0.0129(17) 0.011(2) 0.0091(15) 0.011(2)
C40 0.025(3) 0.040(4) 0.021(2) 0.011(3) 0.015(2) 0.013(3)
C17A 0.029(3) 0.027(3) 0.026(3) 0.017(3) 0.017(2) 0.013(3)
C38A 0.037(3) 0.043(4) 0.022(2) 0.015(3) 0.020(2) 0.014(2)
C39A 0.045(3) 0.032(3) 0.036(3) 0.016(2) 0.028(3) 0.011(2)
C18A 0.038(4) 0.023(4) 0.023(3) 0.016(3) 0.019(3) 0.021(3)
C40A 0.027(4) 0.037(4) 0.030(4) 0.016(4) 0.021(3) 0.023(4)
C19 0.0247(10) 0.0431(13) 0.0163(9) 0.0211(10) 0.0103(8) 0.0090(9)
C20 0.0174(8) 0.0314(10) 0.0180(9) 0.0109(8) 0.0098(8) 0.0084(8)
C26 0.0309(11) 0.0317(11) 0.0183(9) 0.0222(9) 0.0093(8) 0.0082(8)
C27 0.0365(13) 0.0568(16) 0.0230(11) 0.0348(13) 0.0095(10) 0.0060(11)
C28 0.0268(10) 0.0352(12) 0.0157(9) 0.0200(9) 0.0055(8) 0.0054(8)
C29 0.0488(16) 0.0376(14) 0.0484(16) 0.0306(13) 0.0206(13) 0.0271(12)

loop_
_atom_type_symbol
_atom_type_description
_atom_type_scat_dispersion_real
_atom_type_scat_dispersion_imag
_atom_type_scat_source
C C 0.0033 0.0016 'International Tables Vol C Tables 4.2.6.8 and 6.1.1.4'
H H 0 0 'International Tables Vol C Tables 4.2.6.8 and 6.1.1.4'
N N 0.0061 0.0033 'International Tables Vol C Tables 4.2.6.8 and 6.1.1.4'
O O 0.0106 0.006 'International Tables Vol C Tables 4.2.6.8 and 6.1.1.4'
Pd Pd -0.9988 1.0072 'International Tables Vol C Tables 4.2.6.8 and 6.1.1.4'

loop_
_geom_angle_atom_site_label_1
_geom_angle_atom_site_label_2
_geom_angle_atom_site_label_3
_geom_angle
C21 O25 Pd1 96.96(12)
N23A Pd1 O25 159.9(3)
N23 Pd1 O25 163.6(3)
N23A Pd1 N24 86.2(3)
N23 Pd1 N24 96.7(2)
O25 Pd1 N24 88.49(7)
N23A Pd1 N22 98.8(2)
N23 Pd1 N22 88.0(2)
O25 Pd1 N22 88.84(6)
N24 Pd1 N22 171.85(7)
N23A Pd1 C21 166.5(4)
N23 Pd1 C21 164.5(3)
O25 Pd1 C21 30.88(6)
N24 Pd1 C21 86.62(7)
N22 Pd1 C21 87.14(7)
O25 C21 C1 124.95(18)
O25 C21 C4 124.61(18)
C1 C21 C4 109.94(17)
O25 C21 Pd1 52.17(9)
C1 C21 Pd1 113.91(13)
C4 C21 Pd1 113.23(13)
C9A N22 C6 115.2(4)
C9 N22 C6 101.1(4)
C9A N22 Pd1 116.1(4)
C9 N22 Pd1 130.1(4)
C6 N22 Pd1 128.57(13)
C16 N24 C19 111.7(3)
C16A N24 C19 99.5(4)
C16 N24 Pd1 118.8(3)
C16A N24 Pd1 131.0(4)
C19 N24 Pd1 129.07(14)
C20 C1 C21 123.56(18)
C20 C1 C2 129.13(18)
C21 C1 C2 107.11(17)
C2A C2 C1 126.44(18)
C2A C2 C3 125.95(18)
C1 C2 C3 107.49(16)
C2 C2A C2B 130.46(19)
C2 C2A H2A 114.8
C2B C2A H2A 114.8
C2A C2B C2C 131.11(19)
C2A C2B H2B 114.4
C2C C2B H2B 114.4
C2B C2C C3B 124.28(19)
C2B C2C C26 119.79(19)
C3B C2C C26 115.93(18)
C3A C3 C4 125.65(18)
C3A C3 C2 126.59(18)
C4 C3 C2 107.75(16)
C3B C3A C3 130.25(19)
C3B C3A H3A 114.9
C3 C3A H3A 114.9
C3A C3B C2C 131.11(19)
C3A C3B H3B 114.4
C2C C3B H3B 114.4
C5 C4 C3 129.19(18)
C5 C4 C21 123.64(18)
C3 C4 C21 107.06(16)
C6 C5 C4 127.8(2)
C6 C5 H5 116.1
C4 C5 H5 116.1
C5 C6 N22 128.93(18)
C5 C6 C7A 129.4(4)
N22 C6 C7A 100.9(4)
C5 C6 C7 116.9(4)
N22 C6 C7 113.0(4)
C8 C7 C31 128.6(9)
C8 C7 C6 103.8(6)
C31 C7 C6 127.6(7)
C7 C31 H31A 109.5
C7 C31 H31B 109.5
H31A C31 H31B 109.5
C7 C31 H31C 109.5
H31A C31 H31C 109.5
H31B C31 H31C 109.5
C7 C8 C9 107.9(7)
C7 C8 C32 128.6(8)
C9 C8 C32 123.5(7)
C8 C32 C33 112.4(8)
C8 C32 H32A 109.1
C33 C32 H32A 109.1
C8 C32 H32B 109.1
C33 C32 H32B 109.1
H32A C32 H32B 107.9
C32 C33 H33A 109.5
C32 C33 H33B 109.5
H33A C33 H33B 109.5
C32 C33 H33C 109.5
H33A C33 H33C 109.5
H33B C33 H33C 109.5
N22 C9 C10 120.9(7)
N22 C9 C8 114.0(7)
C10 C9 C8 125.1(7)
C11 C10 C9 126.4(8)
C11 C10 H10 116.8
C9 C10 H10 116.8
C14 N23 C11 108.5(7)
C14 N23 Pd1 121.4(5)
C11 N23 Pd1 126.7(6)
N23 C11 C10 125.7(7)
N23 C11 C12 107.6(6)
C10 C11 C12 126.6(6)
C13 C12 C11 107.7(5)
C13 C12 C34 129.0(5)
C11 C12 C34 123.2(5)
C12 C34 C35 113.2(6)
C12 C34 H34A 108.9
C35 C34 H34A 108.9
C12 C34 H34B 108.9
C35 C34 H34B 108.9
H34A C34 H34B 107.7
C34 C35 H35A 109.5
C34 C35 H35B 109.5
H35A C35 H35B 109.5
C34 C35 H35C 109.5
H35A C35 H35C 109.5
H35B C35 H35C 109.5
C8A C7A C6 113.1(9)
C8A C7A C31A 126.5(12)
C6 C7A C31A 120.3(10)
C7A C31A H31D 109.5
C7A C31A H31E 109.5
H31D C31A H31E 109.5
C7A C31A H31F 109.5
H31D C31A H31F 109.5
H31E C31A H31F 109.5
C7A C8A C9A 106.7(9)
C7A C8A C32A 129.8(10)
C9A C8A C32A 123.4(9)
C8A C32A C33A 114.0(10)
C8A C32A H32C 108.8
C33A C32A H32C 108.8
C8A C32A H32D 108.8
C33A C32A H32D 108.8
H32C C32A H32D 107.6
C32A C33A H33D 109.5
C32A C33A H33E 109.5
H33D C33A H33E 109.5
C32A C33A H33F 109.5
H33D C33A H33F 109.5
H33E C33A H33F 109.5
N22 C9A C10A 130.2(10)
N22 C9A C8A 103.5(8)
C10A C9A C8A 125.9(11)
C11A C10A C9A 127.4(10)
C11A C10A H10A 116.3
C9A C10A H10A 116.3
C11A N23A C14A 108.3(9)
C11A N23A Pd1 121.1(8)
C14A N23A Pd1 129.2(7)
C10A C11A N23A 125.4(9)
C10A C11A C12A 126.2(8)
N23A C11A C12A 108.1(8)
C13A C12A C11A 107.5(7)
C13A C12A C34A 129.4(7)
C11A C12A C34A 123.1(8)
C12A C34A C35A 113.2(7)
C12A C34A H34C 108.9
C35A C34A H34C 108.9
C12A C34A H34D 108.9
C35A C34A H34D 108.9
H34C C34A H34D 107.7
C34A C35A H35D 109.5
C34A C35A H35E 109.5
H35D C35A H35E 109.5
C34A C35A H35F 109.5
H35D C35A H35F 109.5
H35E C35A H35F 109.5
C12 C13 C14 107.0(5)
C12 C13 C36 128.3(5)
C14 C13 C36 124.5(5)
C13 C36 C37 113.3(6)
C13 C36 H36A 108.9
C37 C36 H36A 108.9
C13 C36 H36B 108.9
C37 C36 H36B 108.9
H36A C36 H36B 107.7
C36 C37 H37A 109.5
C36 C37 H37B 109.5
H37A C37 H37B 109.5
C36 C37 H37C 109.5
H37A C37 H37C 109.5
H37B C37 H37C 109.5
N23 C14 C15 125.8(6)
N23 C14 C13 109.0(6)
C15 C14 C13 125.2(6)
C14 C15 C16 126.7(6)
C14 C15 H15 116.6
C16 C15 H15 116.6
N24 C16 C15 128.8(6)
N24 C16 C17 106.2(5)
C15 C16 C17 125.0(6)
C12A C13A C14A 107.3(6)
C12A C13A C36A 128.5(7)
C14A C13A C36A 124.2(7)
C13A C36A C37A 112.0(7)
C13A C36A H36C 109.2
C37A C36A H36C 109.2
C13A C36A H36D 109.2
C37A C36A H36D 109.2
H36C C36A H36D 107.9
C36A C37A H37D 109.5
C36A C37A H37E 109.5
H37D C37A H37E 109.5
C36A C37A H37F 109.5
H37D C37A H37F 109.5
H37E C37A H37F 109.5
C15A C14A N23A 124.7(9)
C15A C14A C13A 126.3(8)
N23A C14A C13A 108.7(7)
C14A C15A C16A 127.8(9)
C14A C15A H15A 116.1
C16A C15A H15A 116.1
N24 C16A C15A 117.9(7)
N24 C16A C17A 114.9(6)
C15A C16A C17A 126.8(8)
C18 C17 C16 107.1(5)
C18 C17 C38 129.1(5)
C16 C17 C38 123.8(5)
C17 C38 C39 111.5(4)
C17 C38 H38A 109.3
C39 C38 H38A 109.3
C17 C38 H38B 109.3
C39 C38 H38B 109.3
H38A C38 H38B 108
C38 C39 H39A 109.5
C38 C39 H39B 109.5
H39A C39 H39B 109.5
C38 C39 H39C 109.5
H39A C39 H39C 109.5
H39B C39 H39C 109.5
C17 C18 C19 109.6(4)
C17 C18 C40 127.4(5)
C19 C18 C40 122.9(5)
C18 C40 H40A 109.5
C18 C40 H40B 109.5
H40A C40 H40B 109.5
C18 C40 H40C 109.5
H40A C40 H40C 109.5
H40B C40 H40C 109.5
C18A C17A C16A 107.4(6)
C18A C17A C38A 126.9(6)
C16A C17A C38A 125.7(6)
C17A C38A C39A 111.3(5)
C17A C38A H38C 109.4
C39A C38A H38C 109.4
C17A C38A H38D 109.4
C39A C38A H38D 109.4
H38C C38A H38D 108
C38A C39A H39D 109.5
C38A C39A H39E 109.5
H39D C39A H39E 109.5
C38A C39A H39F 109.5
H39D C39A H39F 109.5
H39E C39A H39F 109.5
C17A C18A C40A 126.1(8)
C17A C18A C19 102.8(6)
C40A C18A C19 130.0(7)
C18A C40A H40D 109.5
C18A C40A H40E 109.5
H40D C40A H40E 109.5
C18A C40A H40F 109.5
H40D C40A H40F 109.5
H40E C40A H40F 109.5
C20 C19 N24 128.4(2)
C20 C19 C18 124.4(3)
N24 C19 C18 104.9(3)
C20 C19 C18A 116.9(4)
N24 C19 C18A 114.7(4)
C19 C20 C1 127.70(19)
C19 C20 H20 116.2
C1 C20 H20 116.2
C27 C26 C2C 112.68(18)
C27 C26 C28 108.5(2)
C2C C26 C28 108.42(16)
C27 C26 C29 108.0(2)
C2C C26 C29 110.9(2)
C28 C26 C29 108.2(2)
C26 C27 H27A 109.5
C26 C27 H27B 109.5
H27A C27 H27B 109.5
C26 C27 H27C 109.5
H27A C27 H27C 109.5
H27B C27 H27C 109.5
C26 C28 H28A 109.5
C26 C28 H28B 109.5
H28A C28 H28B 109.5
C26 C28 H28C 109.5
H28A C28 H28C 109.5
H28B C28 H28C 109.5
C26 C29 H29A 109.5
C26 C29 H29B 109.5
H29A C29 H29B 109.5
C26 C29 H29C 109.5
H29A C29 H29C 109.5
H29B C29 H29C 109.5

loop_
_geom_bond_atom_site_label_1
_geom_bond_atom_site_label_2
_geom_bond_distance
O25 C21 1.298(2)
O25 Pd1 1.9982(14)
Pd1 N23A 1.972(13)
Pd1 N23 1.994(9)
Pd1 N24 2.0092(19)
Pd1 N22 2.0123(18)
Pd1 C21 2.5114(19)
C21 C1 1.418(3)
C21 C4 1.426(3)
N22 C9A 1.355(15)
N22 C9 1.387(9)
N22 C6 1.402(3)
N24 C16 1.364(8)
N24 C16A 1.399(10)
N24 C19 1.407(3)
C1 C20 1.414(3)
C1 C2 1.426(3)
C2 C2A 1.390(3)
C2 C3 1.468(3)
C2A C2B 1.395(3)
C2A H2A 0.95
C2B C2C 1.401(3)
C2B H2B 0.95
C2C C3B 1.403(3)
C2C C26 1.540(3)
C3 C3A 1.396(3)
C3 C4 1.418(3)
C3A C3B 1.387(3)
C3A H3A 0.95
C3B H3B 0.95
C4 C5 1.415(3)
C5 C6 1.380(3)
C5 H5 0.95
C6 C7A 1.412(16)
C6 C7 1.517(11)
C7 C8 1.343(9)
C7 C31 1.471(9)
C31 H31A 0.98
C31 H31B 0.98
C31 H31C 0.98
C8 C9 1.458(9)
C8 C32 1.512(8)
C32 C33 1.527(8)
C32 H32A 0.99
C32 H32B 0.99
C33 H33A 0.98
C33 H33B 0.98
C33 H33C 0.98
C9 C10 1.390(9)
C10 C11 1.373(7)
C10 H10 0.95
N23 C14 1.367(9)
N23 C11 1.373(8)
C11 C12 1.474(8)
C12 C13 1.349(7)
C12 C34 1.505(7)
C34 C35 1.530(9)
C34 H34A 0.99
C34 H34B 0.99
C35 H35A 0.98
C35 H35B 0.98
C35 H35C 0.98
C7A C8A 1.347(11)
C7A C31A 1.494(11)
C31A H31D 0.98
C31A H31E 0.98
C31A H31F 0.98
C8A C9A 1.467(11)
C8A C32A 1.499(10)
C32A C33A 1.521(10)
C32A H32C 0.99
C32A H32D 0.99
C33A H33D 0.98
C33A H33E 0.98
C33A H33F 0.98
C9A C10A 1.398(11)
C10A C11A 1.370(9)
C10A H10A 0.95
N23A C11A 1.373(10)
N23A C14A 1.375(12)
C11A C12A 1.476(10)
C12A C13A 1.347(9)
C12A C34A 1.509(9)
C34A C35A 1.514(10)
C34A H34C 0.99
C34A H34D 0.99
C35A H35D 0.98
C35A H35E 0.98
C35A H35F 0.98
C13 C14 1.459(7)
C13 C36 1.495(7)
C36 C37 1.517(9)
C36 H36A 0.99
C36 H36B 0.99
C37 H37A 0.98
C37 H37B 0.98
C37 H37C 0.98
C14 C15 1.370(7)
C15 C16 1.402(8)
C15 H15 0.95
C16 C17 1.459(8)
C13A C14A 1.465(10)
C13A C36A 1.494(9)
C36A C37A 1.510(10)
C36A H36C 0.99
C36A H36D 0.99
C37A H37D 0.98
C37A H37E 0.98
C37A H37F 0.98
C14A C15A 1.348(9)
C15A C16A 1.399(10)
C15A H15A 0.95
C16A C17A 1.445(11)
C17 C18 1.382(6)
C17 C38 1.493(5)
C38 C39 1.532(6)
C38 H38A 0.99
C38 H38B 0.99
C39 H39A 0.98
C39 H39B 0.98
C39 H39C 0.98
C18 C19 1.433(6)
C18 C40 1.472(7)
C40 H40A 0.98
C40 H40B 0.98
C40 H40C 0.98
C17A C18A 1.373(9)
C17A C38A 1.513(7)
C38A C39A 1.529(8)
C38A H38C 0.99
C38A H38D 0.99
C39A H39D 0.98
C39A H39E 0.98
C39A H39F 0.98
C18A C40A 1.477(10)
C18A C19 1.497(9)
C40A H40D 0.98
C40A H40E 0.98
C40A H40F 0.98
C19 C20 1.383(3)
C20 H20 0.95
C26 C27 1.539(3)
C26 C28 1.544(3)
C26 C29 1.544(3)
C27 H27A 0.98
C27 H27B 0.98
C27 H27C 0.98
C28 H28A 0.98
C28 H28B 0.98
C28 H28C 0.98
C29 H29A 0.98
C29 H29B 0.98
C29 H29C 0.98

loop_
_geom_torsion_atom_site_label_1
_geom_torsion_atom_site_label_2
_geom_torsion_atom_site_label_3
_geom_torsion_atom_site_label_4
_geom_torsion
Pd1 O25 C21 C1 -94.77(19)
Pd1 O25 C21 C4 94.06(19)
O25 C21 C1 C20 20.2(3)
C4 C21 C1 C20 -167.56(19)
Pd1 C21 C1 C20 -39.3(2)
O25 C21 C1 C2 -164.58(18)
C4 C21 C1 C2 7.7(2)
Pd1 C21 C1 C2 136.00(14)
C20 C1 C2 C2A -5.3(3)
C21 C1 C2 C2A 179.83(19)
C20 C1 C2 C3 170.8(2)
C21 C1 C2 C3 -4.1(2)
C1 C2 C2A C2B -179.1(2)
C3 C2 C2A C2B 5.5(4)
C2 C2A C2B C2C -1.7(4)
C2A C2B C2C C3B -1.2(4)
C2A C2B C2C C26 178.1(2)
C2A C2 C3 C3A -3.7(3)
C1 C2 C3 C3A -179.83(19)
C2A C2 C3 C4 175.20(19)
C1 C2 C3 C4 -0.9(2)
C4 C3 C3A C3B 179.3(2)
C2 C3 C3A C3B -2.0(4)
C3 C3A C3B C2C 4.6(4)
C2B C2C C3B C3A -1.4(4)
C26 C2C C3B C3A 179.3(2)
C3A C3 C4 C5 8.2(3)
C2 C3 C4 C5 -170.7(2)
C3A C3 C4 C21 -175.56(19)
C2 C3 C4 C21 5.5(2)
O25 C21 C4 C5 -19.5(3)
C1 C21 C4 C5 168.20(19)
Pd1 C21 C4 C5 39.5(2)
O25 C21 C4 C3 164.03(18)
C1 C21 C4 C3 -8.3(2)
Pd1 C21 C4 C3 -136.95(13)
C3 C4 C5 C6 147.4(2)
C21 C4 C5 C6 -28.3(3)
C4 C5 C6 N22 -4.4(4)
C4 C5 C6 C7A -172.7(11)
C4 C5 C6 C7 -171.1(7)
C9A N22 C6 C5 -163.9(10)
C9 N22 C6 C5 -162.8(7)
Pd1 N22 C6 C5 13.2(3)
C9A N22 C6 C7A 6.9(13)
Pd1 N22 C6 C7A -176.0(8)
C9 N22 C6 C7 4.4(9)
Pd1 N22 C6 C7 -179.7(6)
C5 C6 C7 C8 166.2(10)
N22 C6 C7 C8 -2.6(13)
C5 C6 C7 C31 -13.2(15)
N22 C6 C7 C31 178.0(10)
C31 C7 C8 C9 179.0(13)
C6 C7 C8 C9 -0.4(16)
C31 C7 C8 C32 0(3)
C6 C7 C8 C32 -179.0(13)
C7 C8 C32 C33 -102.1(17)
C9 C8 C32 C33 79.5(15)
C6 N22 C9 C10 173.1(12)
Pd1 N22 C9 C10 -2.8(17)
C6 N22 C9 C8 -4.7(12)
Pd1 N22 C9 C8 179.4(8)
C7 C8 C9 N22 3.4(18)
C32 C8 C9 N22 -178.0(12)
C7 C8 C9 C10 -174.3(15)
C32 C8 C9 C10 4(2)
N22 C9 C10 C11 -5(2)
C8 C9 C10 C11 172.1(12)
C14 N23 C11 C10 173.4(9)
Pd1 N23 C11 C10 14.1(14)
C14 N23 C11 C12 -5.1(11)
Pd1 N23 C11 C12 -164.4(7)
C9 C10 C11 N23 -0.4(18)
C9 C10 C11 C12 177.8(13)
N23 C11 C12 C13 4.1(10)
C10 C11 C12 C13 -174.4(9)
N23 C11 C12 C34 -179.8(8)
C10 C11 C12 C34 1.7(14)
C13 C12 C34 C35 94.6(9)
C11 C12 C34 C35 -80.6(9)
C5 C6 C7A C8A 163.7(12)
N22 C6 C7A C8A -7.0(17)
C5 C6 C7A C31A -15(2)
N22 C6 C7A C31A 174.3(13)
C6 C7A C8A C9A 5(2)
C31A C7A C8A C9A -176.6(17)
C6 C7A C8A C32A -178.3(15)
C31A C7A C8A C32A 0(3)
C7A C8A C32A C33A -98(2)
C9A C8A C32A C33A 78.3(19)
C6 N22 C9A C10A 167.8(17)
Pd1 N22 C9A C10A -10(2)
C6 N22 C9A C8A -4.3(16)
Pd1 N22 C9A C8A 178.2(10)
C7A C8A C9A N22 0(2)
C32A C8A C9A N22 -177.5(15)
C7A C8A C9A C10A -173(2)
C32A C8A C9A C10A 10(3)
N22 C9A C10A C11A 3(3)
C8A C9A C10A C11A 174.0(16)
C9A C10A C11A N23A 0(2)
C9A C10A C11A C12A 172.8(17)
C14A N23A C11A C10A 172.1(12)
Pd1 N23A C11A C10A 4.6(18)
C14A N23A C11A C12A -1.9(15)
Pd1 N23A C11A C12A -169.4(8)
C10A C11A C12A C13A -173.1(11)
N23A C11A C12A C13A 0.8(13)
C10A C11A C12A C34A 6.6(17)
N23A C11A C12A C34A -179.5(10)
C13A C12A C34A C35A 95.1(11)
C11A C12A C34A C35A -84.6(11)
C11 C12 C13 C14 -1.5(8)
C34 C12 C13 C14 -177.3(8)
C11 C12 C13 C36 174.6(7)
C34 C12 C13 C36 -1.2(12)
C12 C13 C36 C37 -97.3(8)
C14 C13 C36 C37 78.1(8)
C11 N23 C14 C15 -175.0(9)
Pd1 N23 C14 C15 -14.4(14)
C11 N23 C14 C13 4.3(11)
Pd1 N23 C14 C13 164.9(6)
C12 C13 C14 N23 -1.6(9)
C36 C13 C14 N23 -177.9(7)
C12 C13 C14 C15 177.7(8)
C36 C13 C14 C15 1.4(12)
N23 C14 C15 C16 3.6(14)
C13 C14 C15 C16 -175.6(7)
C19 N24 C16 C15 -174.2(6)
Pd1 N24 C16 C15 -1.0(8)
C19 N24 C16 C17 7.5(5)
Pd1 N24 C16 C17 -179.3(3)
C14 C15 C16 N24 5.3(12)
C14 C15 C16 C17 -176.7(7)
C11A C12A C13A C14A 0.5(11)
C34A C12A C13A C14A -179.2(10)
C11A C12A C13A C36A 178.6(10)
C34A C12A C13A C36A -1.1(15)
C12A C13A C36A C37A -97.9(10)
C14A C13A C36A C37A 79.9(12)
C11A N23A C14A C15A -172.0(11)
Pd1 N23A C14A C15A -6(2)
C11A N23A C14A C13A 2.2(15)
Pd1 N23A C14A C13A 168.4(9)
C12A C13A C14A C15A 172.4(11)
C36A C13A C14A C15A -5.8(17)
C12A C13A C14A N23A -1.7(12)
C36A C13A C14A N23A -179.9(10)
N23A C14A C15A C16A -2.6(19)
C13A C14A C15A C16A -175.8(10)
C19 N24 C16A C15A -168.1(7)
Pd1 N24 C16A C15A 19.0(10)
C19 N24 C16A C17A 4.9(7)
Pd1 N24 C16A C17A -168.0(4)
C14A C15A C16A N24 -3.7(15)
C14A C15A C16A C17A -175.8(10)
N24 C16 C17 C18 -6.0(6)
C15 C16 C17 C18 175.6(6)
N24 C16 C17 C38 172.3(4)
C15 C16 C17 C38 -6.1(9)
C18 C17 C38 C39 103.7(6)
C16 C17 C38 C39 -74.2(6)
C16 C17 C18 C19 2.4(5)
C38 C17 C18 C19 -175.8(4)
C16 C17 C18 C40 -178.8(6)
C38 C17 C18 C40 3.0(9)
N24 C16A C17A C18A 0.2(9)
C15A C16A C17A C18A 172.5(8)
N24 C16A C17A C38A 179.9(6)
C15A C16A C17A C38A -7.8(12)
C18A C17A C38A C39A -81.1(8)
C16A C17A C38A C39A 99.2(8)
C16A C17A C18A C40A -174.0(7)
C38A C17A C18A C40A 6.3(11)
C16A C17A C18A C19 -5.0(7)
C38A C17A C18A C19 175.3(6)
C16 N24 C19 C20 156.9(4)
C16A N24 C19 C20 171.5(4)
Pd1 N24 C19 C20 -15.4(4)
C16 N24 C19 C18 -6.0(4)
Pd1 N24 C19 C18 -178.4(3)
C16A N24 C19 C18A -8.3(5)
Pd1 N24 C19 C18A 164.8(3)
C17 C18 C19 C20 -161.8(3)
C40 C18 C19 C20 19.3(7)
C17 C18 C19 N24 2.0(4)
C40 C18 C19 N24 -176.9(5)
C17A C18A C19 C20 -171.0(4)
C40A C18A C19 C20 -2.6(9)
C17A C18A C19 N24 8.8(6)
C40A C18A C19 N24 177.3(6)
N24 C19 C20 C1 6.5(4)
C18 C19 C20 C1 166.4(3)
C18A C19 C20 C1 -173.7(4)
C21 C1 C20 C19 26.9(4)
C2 C1 C20 C19 -147.2(2)
C2B C2C C26 C27 11.1(3)
C3B C2C C26 C27 -169.6(2)
C2B C2C C26 C28 -109.1(2)
C3B C2C C26 C28 70.3(2)
C2B C2C C26 C29 132.3(2)
C3B C2C C26 C29 -48.4(3)
